data_4323750
loop_
_publ_author_name
'Vadim Yu. Kukushkin'
'Takanori Nishioka'
'David Tudela'
'Kiyoshi Isobe'
'Isamu Kinoshita'

_publ_section_title
;
 Hydrogen-Bonding Patterns in Oxime/Oximato Platinum(II) Species Providing
 the Formation of One-Dimensional Chains, Two-Dimensional Networks, and
 Cages
;
_journal_name_full 'Inorganic Chemistry'
_journal_page_first 6157
_journal_page_last 6165
_journal_paper_doi 10.1021/ic970501u
_journal_volume 36
_journal_year 1997
_chemical_formula_analytical 'C12 H28 Cl2 N4 O4 Pt'
_chemical_formula_moiety '(C12 H28 N4 O4 Pt 2+), (Cl 1-)2'
_chemical_formula_structural ' [Pt (C3 H7 N O)4] (Cl)2'
_chemical_formula_sum 'C12 H28 Cl2 N4 O4 Pt'
_chemical_formula_weight 558.37
_chemical_name_common 'Tetrakis(2-propanone oxime)platinum(II) bischloride'
_chemical_name_systematic
;
?
;
_space_group_IT_number 14
_symmetry_cell_setting monoclinic
_symmetry_space_group_name_Hall '-P 2ybc'
_symmetry_space_group_name_H-M 'P 1 21/c 1'
_atom_sites_solution_hydrogens geom
_atom_sites_solution_primary direct
_atom_sites_solution_secondary difmap
_audit_creation_method SHELXL
_cell_angle_alpha 90.00
_cell_angle_beta 100.35(3)
_cell_angle_gamma 90.00
_cell_formula_units_Z 4
_cell_length_a 9.922(2)
_cell_length_b 12.205(2)
_cell_length_c 17.241(3)
_cell_measurement_reflns_used 16
_cell_measurement_temperature 293(2)
_cell_measurement_theta_max 15
_cell_measurement_theta_min 10
_cell_volume 2053.9(7)
_computing_structure_refinement 'SHELXL-93 (Sheldrick, 1993)'
_computing_structure_solution 'SHELXS-86 (Sheldrick, 1990)'
_diffrn_ambient_temperature 293(2)
_diffrn_measurement_device CAD-4
_diffrn_measurement_method theta/2theta
_diffrn_radiation_monochromator 'Nb filter'
_diffrn_radiation_source 'fine-focus sealed tube'
_diffrn_radiation_type MoK\a
_diffrn_radiation_wavelength 0.71069
_diffrn_reflns_av_R_equivalents 0.0170
_diffrn_reflns_av_sigmaI/netI 0.0194
_diffrn_reflns_limit_h_max 11
_diffrn_reflns_limit_h_min 0
_diffrn_reflns_limit_k_max 14
_diffrn_reflns_limit_k_min 0
_diffrn_reflns_limit_l_max 20
_diffrn_reflns_limit_l_min -20
_diffrn_reflns_number 4150
_diffrn_reflns_theta_max 24.98
_diffrn_reflns_theta_min 2.40
_diffrn_standards_decay_% .5
_diffrn_standards_interval_count 60
_diffrn_standards_number 3
_exptl_absorpt_coefficient_mu 7.112
_exptl_absorpt_correction_T_max .334
_exptl_absorpt_correction_T_min .219
_exptl_absorpt_correction_type empiric
_exptl_crystal_colour colorless
_exptl_crystal_density_diffrn 1.806
_exptl_crystal_description prism
_exptl_crystal_F_000 1088
_exptl_crystal_size_max .27
_exptl_crystal_size_mid .21
_exptl_crystal_size_min .16
_refine_diff_density_max 0.607
_refine_diff_density_min -0.354
_refine_diff_density_rms 0.083
_refine_ls_extinction_coef 0.00140(8)
_refine_ls_extinction_expression Fc^*^=kFc[1+0.001xFc^2^\l^3^/sin(2\q)]^-1/4^
_refine_ls_extinction_method SHELXL
_refine_ls_goodness_of_fit_all 1.085
_refine_ls_goodness_of_fit_obs 1.085
_refine_ls_matrix_type full
_refine_ls_number_parameters 321
_refine_ls_number_reflns 2412
_refine_ls_number_restraints 0
_refine_ls_restrained_S_all 1.085
_refine_ls_restrained_S_obs 1.085
_refine_ls_R_factor_all 0.0147
_refine_ls_R_factor_obs 0.0147
_refine_ls_shift/esd_max 0.199
_refine_ls_shift/esd_mean 0.016
_refine_ls_structure_factor_coef Fsqd
_refine_ls_weighting_details 'w=1/[\s^2^(Fo^2^)+(0.0208P)^2^+1.2760P] where P=(Fo^2^+2Fc^2^)/3'
_refine_ls_weighting_scheme calc
_refine_ls_wR_factor_all 0.0369
_refine_ls_wR_factor_obs 0.0369
_reflns_number_observed 2412
_reflns_number_total 2568
_reflns_observed_criterion >2sigma(I)
_cod_data_source_file ic970501u_3.cif
_cod_data_source_block mad08
_cod_depositor_comments
;
The following automatic conversions were performed:

'_refine_ls_weighting_scheme' value 'calc
w=1/[\s^2^(Fo^2^)+(0.0208P)^2^+1.2760P] where P=(Fo^2^+2Fc^2^)/3' was
changed to 'calc'. New tag '_refine_ls_weighting_details' was
created. The value of the new tag was set to
'w=1/[\s^2^(Fo^2^)+(0.0208P)^2^+1.2760P] where P=(Fo^2^+2Fc^2^)/3'.

Automatic conversion script
Id: cif_fix_values 3143 2015-03-26 13:38:13Z robertas 
;
_cod_original_cell_volume 2053.9(6)
_cod_original_sg_symbol_H-M 'P 21/c'
_cod_database_code 4323750

loop_
_symmetry_equiv_pos_as_xyz
'x, y, z'
'-x, y+1/2, -z+1/2'
'-x, -y, -z'
'x, -y-1/2, z-1/2'

loop_
_atom_site_aniso_label
_atom_site_aniso_U_11
_atom_site_aniso_U_22
_atom_site_aniso_U_33
_atom_site_aniso_U_23
_atom_site_aniso_U_13
_atom_site_aniso_U_12
Pt 0.03135(9) 0.03175(9) 0.02827(9) -0.00500(7) 0.00179(5) -0.00062(9)
Cl1 0.0602(8) 0.0854(11) 0.0594(7) -0.0261(7) 0.0217(6) 0.0012(7)
Cl2 0.0596(8) 0.0929(12) 0.0651(8) -0.0180(7) 0.0237(6) 0.0078(8)
O1 0.138(4) 0.065(3) 0.054(2) 0.014(2) 0.051(2) 0.027(3)
O2 0.039(2) 0.092(3) 0.061(2) -0.032(2) 0.0046(14) 0.011(2)
O3 0.124(4) 0.075(3) 0.076(3) 0.018(2) 0.062(3) 0.024(3)
O4 0.043(2) 0.107(4) 0.063(2) -0.033(2) -0.003(2) 0.024(2)
N1 0.047(2) 0.040(2) 0.032(2) -0.0017(15) 0.0066(15) 0.002(2)
N2 0.035(2) 0.036(2) 0.034(2) -0.0042(13) 0.0035(14) -0.002(2)
N3 0.043(2) 0.037(2) 0.036(2) 0.0020(15) 0.0072(14) -0.005(2)
N4 0.035(2) 0.041(2) 0.034(2) -0.0032(14) 0.0022(13) 0.002(2)
C1 0.124(7) 0.059(4) 0.071(4) 0.005(3) 0.033(4) 0.029(5)
C2 0.057(3) 0.039(3) 0.045(2) 0.005(2) 0.004(2) 0.005(2)
C3 0.129(7) 0.052(4) 0.060(4) 0.014(3) 0.019(4) 0.005(4)
C4 0.046(3) 0.076(4) 0.048(3) -0.024(3) 0.001(2) -0.002(3)
C5 0.039(2) 0.040(3) 0.032(2) -0.004(2) 0.005(2) -0.007(2)
C6 0.045(3) 0.081(4) 0.039(3) -0.013(3) 0.000(2) -0.010(3)
C7 0.106(6) 0.059(4) 0.088(5) 0.014(4) 0.034(4) 0.029(4)
C8 0.051(3) 0.040(3) 0.047(2) 0.008(2) -0.001(2) -0.003(2)
C9 0.105(6) 0.059(4) 0.070(4) 0.027(3) 0.014(4) 0.003(4)
C10 0.050(3) 0.072(4) 0.052(3) -0.025(3) 0.005(2) -0.004(3)
C11 0.041(2) 0.047(3) 0.033(2) 0.002(2) -0.001(2) -0.005(2)
C12 0.043(3) 0.100(6) 0.045(3) -0.011(3) -0.004(2) -0.012(3)

loop_
_atom_site_label
_atom_site_type_symbol
_atom_site_fract_x
_atom_site_fract_y
_atom_site_fract_z
_atom_site_U_iso_or_equiv
_atom_site_thermal_displace_type
_atom_site_occupancy
_atom_site_calc_flag
_atom_site_refinement_flags
_atom_site_disorder_group
Pt Pt 0.253727(15) 0.221505(13) 0.259441(7) 0.03090(7) Uani 1 d . .
Cl1 Cl -0.01223(14) 0.29671(13) 0.38335(8) 0.0670(4) Uani 1 d . .
Cl2 Cl 0.52850(15) 0.13995(14) 0.14345(8) 0.0710(4) Uani 1 d . .
O1 O 0.1971(6) 0.1201(4) 0.4043(2) 0.0818(15) Uani 1 d . .
O2 O -0.0444(3) 0.2371(3) 0.2155(2) 0.0646(11) Uani 1 d . .
O3 O 0.3359(6) 0.3225(4) 0.1207(3) 0.0863(15) Uani 1 d . .
O4 O 0.5490(4) 0.1986(4) 0.3104(2) 0.0723(13) Uani 1 d . .
N1 N 0.2410(4) 0.0965(3) 0.3341(2) 0.0398(8) Uani 1 d . .
N2 N 0.0692(3) 0.1886(3) 0.1924(2) 0.0355(8) Uani 1 d . .
N3 N 0.2681(4) 0.3452(3) 0.1835(2) 0.0386(8) Uani 1 d . .
N4 N 0.4372(4) 0.2561(3) 0.3270(2) 0.0371(8) Uani 1 d . .
C1 C 0.3378(11) -0.0432(7) 0.2630(5) 0.082(2) Uani 1 d . .
C2 C 0.2840(5) -0.0012(4) 0.3325(3) 0.0476(11) Uani 1 d . .
C3 C 0.2786(10) -0.0807(6) 0.3973(4) 0.080(2) Uani 1 d . .
C4 C 0.1475(6) 0.0871(6) 0.0904(3) 0.0575(15) Uani 1 d . .
C5 C 0.0398(4) 0.1375(4) 0.1270(2) 0.0371(10) Uani 1 d . .
C6 C -0.1028(5) 0.1271(6) 0.0826(3) 0.0559(14) Uani 1 d . .
C7 C 0.1313(10) 0.4774(7) 0.2356(5) 0.082(2) Uani 1 d . .
C8 C 0.2097(5) 0.4379(4) 0.1761(3) 0.0475(11) Uani 1 d . .
C9 C 0.2176(10) 0.5123(7) 0.1079(4) 0.078(2) Uani 1 d . .
C10 C 0.3553(6) 0.3747(6) 0.4183(3) 0.0587(15) Uani 1 d . .
C11 C 0.4659(5) 0.3157(4) 0.3886(2) 0.0413(11) Uani 1 d . .
C12 C 0.6070(6) 0.3276(8) 0.4334(4) 0.064(2) Uani 1 d . .
H1O H 0.1494(75) 0.1732(61) 0.3905(40) 0.098(27) Uiso 1 d . .
H2O H -0.0067(127) 0.2537(81) 0.2912(68) 0.231(47) Uiso 1 d . .
H3O H 0.3885(88) 0.2713(67) 0.1463(50) 0.123(32) Uiso 1 d . .
H4O H 0.5171(86) 0.1721(72) 0.2519(50) 0.143(30) Uiso 1 d . .
H11 H 0.3600(86) 0.0205(72) 0.2358(46) 0.131(32) Uiso 1 d . .
H12 H 0.4208(83) -0.0638(70) 0.2899(47) 0.131(35) Uiso 1 d . .
H13 H 0.2823(107) -0.0923(111) 0.2375(62) 0.205(59) Uiso 1 d . .
H31 H 0.3274(70) -0.0573(60) 0.4400(39) 0.096(25) Uiso 1 d . .
H32 H 0.1800(95) -0.0747(76) 0.4147(49) 0.157(37) Uiso 1 d . .
H33 H 0.2878(66) -0.1505(61) 0.3831(35) 0.085(21) Uiso 1 d . .
H41 H 0.1310(66) 0.1154(59) 0.0219(39) 0.115(23) Uiso 1 d . .
H42 H 0.1333(71) 0.0081(62) 0.0922(37) 0.105(26) Uiso 1 d . .
H43 H 0.2293(60) 0.1005(48) 0.1127(31) 0.065(17) Uiso 1 d . .
H61 H -0.1743(63) 0.1401(52) 0.1100(34) 0.085(20) Uiso 1 d . .
H62 H -0.1056(60) 0.1551(55) 0.0423(35) 0.070(20) Uiso 1 d . .
H63 H -0.1056(57) 0.0519(53) 0.0563(35) 0.079(19) Uiso 1 d . .
H71 H 0.1114(61) 0.4145(55) 0.2758(36) 0.087(19) Uiso 1 d . .
H72 H 0.0188(96) 0.4940(72) 0.2157(50) 0.164(35) Uiso 1 d . .
H73 H 0.1666(113) 0.5384(89) 0.2592(55) 0.174(47) Uiso 1 d . .
H91 H 0.1841(77) 0.4727(65) 0.0526(44) 0.123(28) Uiso 1 d . .
H92 H 0.2998(87) 0.5182(71) 0.0943(46) 0.125(35) Uiso 1 d . .
H93 H 0.1826(86) 0.5753(73) 0.1172(46) 0.128(35) Uiso 1 d . .
H101 H 0.3727(68) 0.4457(60) 0.4207(37) 0.090(24) Uiso 1 d . .
H102 H 0.3616(67) 0.3476(59) 0.4763(40) 0.107(23) Uiso 1 d . .
H103 H 0.2630(65) 0.3571(51) 0.3906(34) 0.082(19) Uiso 1 d . .
H121 H 0.6144(80) 0.3974(77) 0.4454(46) 0.119(34) Uiso 1 d . .
H122 H 0.6775(65) 0.3153(51) 0.4108(33) 0.073(20) Uiso 1 d . .
H123 H 0.6060(104) 0.2975(89) 0.4687(62) 0.171(48) Uiso 1 d . .

loop_
_atom_type_symbol
_atom_type_description
_atom_type_scat_dispersion_real
_atom_type_scat_dispersion_imag
_atom_type_scat_source
C C 0.0033 0.0016 'International Tables Vol C Tables 4.2.6.8 and 6.1.1.4'
H H 0.0000 0.0000 'International Tables Vol C Tables 4.2.6.8 and 6.1.1.4'
N N 0.0061 0.0033 'International Tables Vol C Tables 4.2.6.8 and 6.1.1.4'
O O 0.0106 0.0060 'International Tables Vol C Tables 4.2.6.8 and 6.1.1.4'
Cl Cl 0.1484 0.1585 'International Tables Vol C Tables 4.2.6.8 and 6.1.1.4'
Pt Pt -1.7033 8.3905 'International Tables Vol C Tables 4.2.6.8 and 6.1.1.4'

loop_
_geom_angle_atom_site_label_1
_geom_angle_atom_site_label_2
_geom_angle_atom_site_label_3
_geom_angle
_geom_angle_site_symmetry_1
_geom_angle_site_symmetry_3
_geom_angle_publ_flag
N1 Pt N3 179.03(14) . . ?
N1 Pt N4 86.75(14) . . ?
N3 Pt N4 93.22(14) . . ?
N1 Pt N2 93.46(14) . . ?
N3 Pt N2 86.58(14) . . ?
N4 Pt N2 179.30(13) . . ?
C2 N1 O1 111.9(4) . . ?
C2 N1 Pt 129.6(3) . . ?
O1 N1 Pt 117.7(3) . . ?
C5 N2 O2 113.1(3) . . ?
C5 N2 Pt 130.0(3) . . ?
O2 N2 Pt 116.6(2) . . ?
C8 N3 O3 112.0(4) . . ?
C8 N3 Pt 130.3(3) . . ?
O3 N3 Pt 116.9(3) . . ?
C11 N4 O4 113.2(3) . . ?
C11 N4 Pt 129.9(3) . . ?
O4 N4 Pt 116.5(2) . . ?
N1 C2 C1 120.8(5) . . ?
N1 C2 C3 122.6(5) . . ?
C1 C2 C3 116.5(6) . . ?
N2 C5 C4 121.1(4) . . ?
N2 C5 C6 122.8(4) . . ?
C4 C5 C6 116.1(4) . . ?
N3 C8 C7 120.8(5) . . ?
N3 C8 C9 122.1(6) . . ?
C7 C8 C9 117.1(6) . . ?
N4 C11 C10 119.8(4) . . ?
N4 C11 C12 122.6(5) . . ?
C10 C11 C12 117.5(5) . . ?

loop_
_geom_bond_atom_site_label_1
_geom_bond_atom_site_label_2
_geom_bond_distance
_geom_bond_site_symmetry_2
_geom_bond_publ_flag
Pt N1 2.014(4) . ?
Pt N3 2.021(3) . ?
Pt N4 2.022(3) . ?
Pt N2 2.022(3) . ?
O1 N1 1.388(5) . ?
O2 N2 1.394(5) . ?
O3 N3 1.401(5) . ?
O4 N4 1.385(5) . ?
N1 C2 1.268(6) . ?
N2 C5 1.275(5) . ?
N3 C8 1.267(6) . ?
N4 C11 1.277(5) . ?
C1 C2 1.487(8) . ?
C2 C3 1.488(8) . ?
C4 C5 1.470(7) . ?
C5 C6 1.489(6) . ?
C7 C8 1.474(9) . ?
C8 C9 1.500(7) . ?
C10 C11 1.479(7) . ?
C11 C12 1.480(7) . ?
